data_1572696
loop_
_publ_author_name
'Chang Liao, Nien-Chi'
'Basha, R. Sidick'
'Shih, Bo-Hao'
'Liu, Chia-Chun'
'Wang, Miao-Han'
'Lin, Po-Heng'
'Lee, Chin-Fa'

_publ_section_title
;
 Copper cluster complex-catalyzed C--S bond formation
;
_journal_issue 22
_journal_name_full 'Catalysis Science &amp; Technology'
_journal_page_first 6609
_journal_page_last 6620
_journal_paper_doi 10.1039/D4CY00968A
_journal_volume 14
_journal_year 2024
_chemical_formula_moiety 'C60 H48 Cu4 N8 O12, 2(C2 H5 O)'
_chemical_formula_sum 'C64 H58 Cu4 N8 O14'
_chemical_formula_weight 1417.34
_space_group_crystal_system monoclinic
_space_group_IT_number 15
_space_group_name_Hall '-I 2ya'
_space_group_name_H-M_alt 'I 1 2/a 1'
_atom_sites_solution_hydrogens geom
_audit_creation_date 2022-12-02
_audit_creation_method
;
Olex2 1.2-ac3
(compiled 2017.02.24 svn.r3390 for Rigaku Oxford Diffraction, GUI svn.r5318)
;
_audit_update_record
;
2022-12-04 deposited with the CCDC.	2024-09-26 downloaded from the CCDC.
;
_cell_angle_alpha 90
_cell_angle_beta 117.139(3)
_cell_angle_gamma 90
_cell_formula_units_Z 4
_cell_length_a 24.8301(13)
_cell_length_b 11.1779(6)
_cell_length_c 25.5838(10)
_cell_measurement_reflns_used 64813
_cell_measurement_temperature 150(2)
_cell_measurement_theta_max 26.3915
_cell_measurement_theta_min 3.1005
_cell_volume 6319.0(6)
_computing_cell_refinement
;
CrysAlisPro, Agilent Technologies,
Version 1.171.37.31 (release 14-01-2014 CrysAlis171 .NET)
(compiled Jan 14 2014,18:38:05)
;
_computing_data_collection
;
CrysAlisPro, Agilent Technologies,
Version 1.171.37.31 (release 14-01-2014 CrysAlis171 .NET)
(compiled Jan 14 2014,18:38:05)
;
_computing_data_reduction
;
CrysAlisPro, Agilent Technologies,
Version 1.171.37.31 (release 14-01-2014 CrysAlis171 .NET)
(compiled Jan 14 2014,18:38:05)
;
_computing_molecular_graphics 'Olex2 (Dolomanov et al., 2009)'
_computing_publication_material 'Olex2 (Dolomanov et al., 2009)'
_computing_structure_refinement 'XL (Sheldrick, 2008)'
_computing_structure_solution 'SHELXS-97 (Sheldrick, 2008)'
_diffrn_ambient_temperature 150.0
_diffrn_detector_area_resol_mean 16.0690
_diffrn_measured_fraction_theta_full 0.996
_diffrn_measured_fraction_theta_max 0.996
_diffrn_measurement_device_type 'CCD area detector'
_diffrn_measurement_method '\w scans'
_diffrn_radiation_type MoK\a
_diffrn_radiation_wavelength 0.71073
_diffrn_reflns_av_R_equivalents 0.0339
_diffrn_reflns_av_unetI/netI 0.0150
_diffrn_reflns_Laue_measured_fraction_full 0.996
_diffrn_reflns_Laue_measured_fraction_max 0.996
_diffrn_reflns_limit_h_max 29
_diffrn_reflns_limit_h_min -29
_diffrn_reflns_limit_k_max 13
_diffrn_reflns_limit_k_min -13
_diffrn_reflns_limit_l_max 30
_diffrn_reflns_limit_l_min -30
_diffrn_reflns_number 54894
_diffrn_reflns_point_group_measured_fraction_full 0.996
_diffrn_reflns_point_group_measured_fraction_max 0.996
_diffrn_reflns_theta_full 24.999
_diffrn_reflns_theta_max 24.999
_diffrn_reflns_theta_min 3.068
_exptl_absorpt_coefficient_mu 1.399
_exptl_absorpt_correction_T_max 0.9281
_exptl_absorpt_correction_T_min 0.7969
_exptl_absorpt_correction_type multi-scan
_exptl_absorpt_process_details
;
CrysAlisPro, Agilent Technologies,
Version 1.171.37.31 (release 14-01-2014 CrysAlis171 .NET)
(compiled Jan 14 2014,18:38:05)
Empirical absorption correction using spherical harmonics,
 implemented in SCALE3 ABSPACK scaling algorithm.
;
_exptl_crystal_colour green
_exptl_crystal_colour_primary green
_exptl_crystal_density_diffrn 1.490
_exptl_crystal_description block
_exptl_crystal_F_000 2904
_exptl_crystal_size_max 0.46
_exptl_crystal_size_mid 0.4
_exptl_crystal_size_min 0.32
_platon_squeeze_details )
_refine_diff_density_max 2.615
_refine_diff_density_min -1.784
_refine_diff_density_rms 0.104
_refine_ls_extinction_method none
_refine_ls_goodness_of_fit_ref 1.036
_refine_ls_hydrogen_treatment constr
_refine_ls_matrix_type full
_refine_ls_number_parameters 409
_refine_ls_number_reflns 5543
_refine_ls_number_restraints 0
_refine_ls_restrained_S_all 1.036
_refine_ls_R_factor_all 0.0530
_refine_ls_R_factor_gt 0.0464
_refine_ls_shift/su_max 0.000
_refine_ls_shift/su_mean 0.000
_refine_ls_structure_factor_coef Fsqd
_refine_ls_weighting_details 'w=1/[\s^2^(Fo^2^)+(0.0595P)^2^+55.8906P] where P=(Fo^2^+2Fc^2^)/3'
_refine_ls_weighting_scheme calc
_refine_ls_wR_factor_gt 0.1195
_refine_ls_wR_factor_ref 0.1253
_reflns_Friedel_coverage 0.000
_reflns_number_gt 4986
_reflns_number_total 5543
_reflns_threshold_expression 'I > 2\s(I)'
_cod_data_source_file d4cy00968a2.cif
_cod_data_source_block cwcu02
_cod_depositor_comments 'Adding full bibliography for 1572694--1572696.cif.'
_cod_database_code 1572696
_shelx_shelxl_version_number 2018/3
_shelx_space_group_comment
;
The symmetry employed for this shelxl refinement is uniquely defined
by the following loop, which should always be used as a source of
symmetry information in preference to the above space-group names.
They are only intended as comments.
;
_shelx_estimated_absorpt_t_max 0.663
_shelx_estimated_absorpt_t_min 0.565
_olex2_refinement_description
;
1. Fixed Uiso
 At 1.2 times of:
  All C(H) groups, All C(H,H) groups
 At 1.5 times of:
  All C(H,H,H) groups
2.a Secondary CH2 refined with riding coordinates:
 C41(H41A,H41B)
2.b Aromatic/amide H refined with riding coordinates:
 C2(H2), C3(H3), C4(H4), C5(H5), C6(H6), C9(H9), C10(H10), C11(H11), C12(H12),
 C13(H13), C15(H15), C18(H18), C19(H19), C20(H20), C23(H23), C28(H28), C29(H29),
  C30(H30)
2.c Idealised Me refined as rotating group:
 C22(H22A,H22B,H22C), C26(H26A,H26B,H26C), C42(H42A,H42B,H42C)
;
_platon_squeeze_void_probe_radius 1.20
_olex2_submission_special_instructions 'No special instructions were received'

loop_
_space_group_symop_operation_xyz
'x, y, z'
'-x+1/2, y, -z'
'x+1/2, y+1/2, z+1/2'
'-x+1, y+1/2, -z+1/2'
'-x, -y, -z'
'x-1/2, -y, z'
'-x+1/2, -y+1/2, -z+1/2'
'x, -y+1/2, z+1/2'

loop_
_atom_site_label
_atom_site_type_symbol
_atom_site_fract_x
_atom_site_fract_y
_atom_site_fract_z
_atom_site_U_iso_or_equiv
_atom_site_adp_type
_atom_site_occupancy
_atom_site_site_symmetry_order
_atom_site_calc_flag
_atom_site_refinement_flags_posn
_atom_site_refinement_flags_adp
_atom_site_refinement_flags_occupancy
_atom_site_disorder_assembly
_atom_site_disorder_group
Cu1 Cu -0.18429(2) 0.07444(4) 0.07197(2) 0.01415(14) Uani 1 1 d . . . . .
Cu2 Cu -0.20172(2) 0.26324(4) -0.03241(2) 0.01396(14) Uani 1 1 d . . . . .
O1 O -0.22180(12) 0.3033(2) -0.11303(11) 0.0197(5) Uani 1 1 d . . . . .
O2 O -0.10030(11) 0.0410(2) 0.09291(11) 0.0196(5) Uani 1 1 d . . . . .
O3 O -0.11954(11) 0.1569(2) -0.02485(11) 0.0198(5) Uani 1 1 d . . . . .
O4 O -0.15067(12) 0.1736(2) 0.15891(11) 0.0218(6) Uani 1 1 d . . . . .
O5 O -0.22921(11) 0.0925(2) -0.04775(11) 0.0155(5) Uani 1 1 d . . . . .
O6 O -0.18353(11) 0.2446(2) 0.05036(11) 0.0162(5) Uani 1 1 d . . . . .
N1 N -0.18410(15) 0.4316(3) -0.02199(13) 0.0189(6) Uani 1 1 d . . . . .
N2 N -0.19182(17) 0.4911(3) -0.07298(14) 0.0260(7) Uani 1 1 d . . . . .
N3 N -0.18561(13) -0.0955(3) 0.08200(13) 0.0160(6) Uani 1 1 d . . . . .
N4 N -0.13046(14) -0.1530(3) 0.09757(14) 0.0209(7) Uani 1 1 d . . . . .
C1 C -0.21980(19) 0.4622(4) -0.17450(18) 0.0263(9) Uani 1 1 d . . . . .
C2 C -0.2488(2) 0.3948(5) -0.22457(19) 0.0364(11) Uani 1 1 d . . . . .
H2 H -0.263192 0.317140 -0.222418 0.044 Uiso 1 1 calc R . . . .
C3 C -0.1955(3) 0.5735(4) -0.1785(2) 0.0435(12) Uani 1 1 d . . . . .
H3 H -0.173345 0.619380 -0.143978 0.052 Uiso 1 1 calc R . . . .
C4 C -0.2570(2) 0.4398(6) -0.2786(2) 0.0475(14) Uani 1 1 d . . . . .
H4 H -0.278098 0.393159 -0.313035 0.057 Uiso 1 1 calc R . . . .
C5 C -0.2035(3) 0.6167(5) -0.2324(2) 0.0535(14) Uani 1 1 d . . . . .
H5 H -0.187294 0.692227 -0.234857 0.064 Uiso 1 1 calc R . . . .
C6 C -0.2356(3) 0.5490(5) -0.2827(2) 0.0482(13) Uani 1 1 d . . . . .
H6 H -0.242370 0.579097 -0.319907 0.058 Uiso 1 1 calc R . . . .
C8 C -0.02726(16) -0.1152(3) 0.11882(15) 0.0195(8) Uani 1 1 d . . . . .
C9 C 0.02001(18) -0.0331(4) 0.13771(17) 0.0255(8) Uani 1 1 d . . . . .
H9 H 0.012401 0.049227 0.140870 0.031 Uiso 1 1 calc R . . . .
C10 C 0.08998(19) -0.1912(4) 0.14760(18) 0.0319(10) Uani 1 1 d . . . . .
H10 H 0.129783 -0.216830 0.156787 0.038 Uiso 1 1 calc R . . . .
C11 C 0.07828(19) -0.0713(4) 0.15196(18) 0.0303(10) Uani 1 1 d . . . . .
H11 H 0.110381 -0.014839 0.164781 0.036 Uiso 1 1 calc R . . . .
C12 C 0.0433(2) -0.2728(4) 0.12984(19) 0.0312(10) Uani 1 1 d . . . . .
H12 H 0.051453 -0.355241 0.127732 0.037 Uiso 1 1 calc R . . . .
C13 C -0.01510(19) -0.2364(4) 0.11504(19) 0.0279(9) Uani 1 1 d . . . . .
H13 H -0.046929 -0.293406 0.102333 0.033 Uiso 1 1 calc R . . . .
C14 C -0.08967(17) -0.0721(3) 0.10193(15) 0.0187(8) Uani 1 1 d . . . . .
C15 C -0.23085(17) -0.1604(3) 0.07632(15) 0.0174(7) Uani 1 1 d . . . . .
H15 H -0.224544 -0.244227 0.082024 0.021 Uiso 1 1 calc R . . . .
C16 C -0.29050(16) -0.1150(3) 0.06192(15) 0.0152(7) Uani 1 1 d . . . . .
C17 C -0.19247(16) 0.0061(3) -0.05006(14) 0.0141(7) Uani 1 1 d . . . . .
C18 C -0.40781(17) -0.0461(3) 0.03745(17) 0.0214(8) Uani 1 1 d . . . . .
H18 H -0.447605 -0.022367 0.029292 0.026 Uiso 1 1 calc R . . . .
C19 C -0.39064(17) -0.1657(3) 0.04956(17) 0.0232(8) Uani 1 1 d . . . . .
H19 H -0.418588 -0.223425 0.049878 0.028 Uiso 1 1 calc R . . . .
C20 C -0.33290(17) -0.1999(3) 0.06108(16) 0.0195(8) Uani 1 1 d . . . . .
H20 H -0.321549 -0.281648 0.068555 0.023 Uiso 1 1 calc R . . . .
C21 C -0.13280(16) 0.0376(3) -0.03728(15) 0.0169(7) Uani 1 1 d . . . . .
C22 C -0.05712(17) 0.1896(4) 0.00702(18) 0.0251(8) Uani 1 1 d . . . . .
H22A H -0.053983 0.273611 0.018971 0.038 Uiso 1 1 calc GR . . . .
H22B H -0.037221 0.178510 -0.018069 0.038 Uiso 1 1 calc GR . . . .
H22C H -0.037391 0.138934 0.041971 0.038 Uiso 1 1 calc GR . . . .
C23 C -0.16529(17) 0.4949(3) 0.02520(16) 0.0209(8) Uani 1 1 d . . . . .
H23 H -0.159998 0.578288 0.022014 0.025 Uiso 1 1 calc R . . . .
C24 C -0.15165(17) 0.4483(3) 0.08258(16) 0.0190(8) Uani 1 1 d . . . . .
C25 C -0.14099(17) 0.2922(3) 0.15208(16) 0.0192(7) Uani 1 1 d . . . . .
C26 C -0.1171(2) 0.1213(4) 0.21559(19) 0.0402(12) Uani 1 1 d . . . . .
H26A H -0.122321 0.034222 0.212665 0.060 Uiso 1 1 calc GR . . . .
H26B H -0.131746 0.152946 0.242491 0.060 Uiso 1 1 calc GR . . . .
H26C H -0.074091 0.140731 0.230536 0.060 Uiso 1 1 calc GR . . . .
C27 C -0.15870(15) 0.3275(3) 0.09332(15) 0.0160(7) Uani 1 1 d . . . . .
C28 C -0.12852(18) 0.5302(3) 0.12967(17) 0.0244(8) Uani 1 1 d . . . . .
H28 H -0.124371 0.612034 0.122211 0.029 Uiso 1 1 calc R . . . .
C29 C -0.11772(19) 0.3731(4) 0.19748(17) 0.0275(9) Uani 1 1 d . . . . .
H29 H -0.105586 0.347099 0.236621 0.033 Uiso 1 1 calc R . . . .
C30 C -0.1119(2) 0.4932(4) 0.18628(18) 0.0305(10) Uani 1 1 d . . . . .
H30 H -0.096422 0.549316 0.217611 0.037 Uiso 1 1 calc R . . . .
C35 C -0.21117(17) 0.4143(3) -0.11700(17) 0.0208(8) Uani 1 1 d . . . . .
O7 O 0.0968(4) 0.2933(8) 0.2743(4) 0.138(3) Uani 1 1 d . . . . .
C41 C 0.0381(3) 0.3071(8) 0.2305(4) 0.088(3) Uani 1 1 d . . . . .
H41A H 0.017692 0.368594 0.243008 0.105 Uiso 1 1 calc R . . . .
H41B H 0.016142 0.230781 0.225779 0.105 Uiso 1 1 calc R . . . .
C42 C 0.0330(4) 0.3461(11) 0.1665(6) 0.212(9) Uani 1 1 d . . . . .
H42A H -0.009692 0.348926 0.137341 0.319 Uiso 1 1 calc GR . . . .
H42B H 0.054387 0.287486 0.154341 0.319 Uiso 1 1 calc GR . . . .
H42C H 0.051260 0.425242 0.169781 0.319 Uiso 1 1 calc GR . . . .

loop_
_atom_site_aniso_label
_atom_site_aniso_U_11
_atom_site_aniso_U_22
_atom_site_aniso_U_33
_atom_site_aniso_U_23
_atom_site_aniso_U_13
_atom_site_aniso_U_12
Cu1 0.0164(2) 0.0088(2) 0.0175(2) 0.00197(15) 0.00790(18) 0.00021(15)
Cu2 0.0190(2) 0.0081(2) 0.0154(2) 0.00002(15) 0.00835(18) -0.00092(16)
O1 0.0270(14) 0.0145(13) 0.0189(13) -0.0007(10) 0.0115(11) -0.0018(11)
O2 0.0195(13) 0.0136(12) 0.0249(14) 0.0038(10) 0.0095(11) 0.0007(10)
O3 0.0172(12) 0.0117(12) 0.0305(14) -0.0010(10) 0.0110(11) -0.0012(10)
O4 0.0327(15) 0.0159(13) 0.0142(12) 0.0023(10) 0.0086(11) -0.0022(11)
O5 0.0160(12) 0.0100(12) 0.0214(13) -0.0016(10) 0.0092(10) 0.0007(9)
O6 0.0213(13) 0.0111(12) 0.0150(12) -0.0004(9) 0.0073(10) -0.0030(10)
N1 0.0278(17) 0.0116(15) 0.0179(15) 0.0016(12) 0.0111(13) -0.0024(12)
N2 0.045(2) 0.0132(16) 0.0200(17) 0.0038(13) 0.0153(15) -0.0018(14)
N3 0.0199(15) 0.0113(14) 0.0181(15) 0.0032(11) 0.0098(12) 0.0033(12)
N4 0.0204(16) 0.0154(15) 0.0285(17) 0.0074(13) 0.0125(14) 0.0071(13)
C1 0.033(2) 0.025(2) 0.023(2) 0.0048(16) 0.0143(17) 0.0049(17)
C2 0.039(3) 0.045(3) 0.024(2) -0.001(2) 0.0133(19) -0.014(2)
C3 0.076(4) 0.025(2) 0.043(3) -0.001(2) 0.039(3) -0.004(2)
C4 0.038(3) 0.082(4) 0.019(2) 0.000(2) 0.0096(19) -0.016(3)
C5 0.088(4) 0.038(3) 0.050(3) 0.012(2) 0.044(3) 0.002(3)
C6 0.059(3) 0.059(3) 0.030(3) 0.018(2) 0.024(2) 0.011(3)
C8 0.0199(18) 0.0234(19) 0.0163(17) 0.0059(15) 0.0094(15) 0.0040(15)
C9 0.024(2) 0.027(2) 0.0214(19) 0.0059(16) 0.0075(16) 0.0035(17)
C10 0.022(2) 0.049(3) 0.025(2) 0.0072(19) 0.0119(17) 0.0138(19)
C11 0.021(2) 0.045(3) 0.022(2) 0.0064(18) 0.0065(16) -0.0007(18)
C12 0.032(2) 0.033(2) 0.033(2) 0.0054(18) 0.0178(19) 0.0123(19)
C13 0.026(2) 0.025(2) 0.034(2) 0.0042(17) 0.0152(18) 0.0043(17)
C14 0.0222(19) 0.0203(19) 0.0149(17) 0.0041(14) 0.0097(15) 0.0026(15)
C15 0.0269(19) 0.0088(16) 0.0193(17) 0.0021(13) 0.0130(15) 0.0000(14)
C16 0.0195(17) 0.0107(16) 0.0173(17) -0.0006(13) 0.0100(14) 0.0001(14)
C17 0.0203(17) 0.0126(17) 0.0116(16) 0.0013(13) 0.0092(14) 0.0022(14)
C18 0.0180(18) 0.0219(19) 0.0252(19) -0.0018(15) 0.0107(16) -0.0024(15)
C19 0.0239(19) 0.0165(18) 0.031(2) -0.0015(16) 0.0141(17) -0.0079(15)
C20 0.026(2) 0.0115(17) 0.0225(19) -0.0007(14) 0.0127(16) -0.0030(15)
C21 0.0211(18) 0.0142(17) 0.0154(17) 0.0000(14) 0.0085(15) -0.0007(14)
C22 0.0207(19) 0.020(2) 0.032(2) -0.0018(16) 0.0096(17) -0.0049(16)
C23 0.028(2) 0.0117(17) 0.024(2) 0.0001(15) 0.0122(16) -0.0029(15)
C24 0.0258(19) 0.0135(17) 0.0194(19) -0.0025(14) 0.0120(16) -0.0029(15)
C25 0.0218(18) 0.0164(18) 0.0196(18) 0.0017(14) 0.0095(15) -0.0038(15)
C26 0.054(3) 0.030(2) 0.022(2) 0.0095(18) 0.004(2) -0.009(2)
C27 0.0159(17) 0.0157(17) 0.0164(17) -0.0041(14) 0.0072(14) -0.0036(14)
C28 0.033(2) 0.0147(18) 0.028(2) -0.0044(15) 0.0160(18) -0.0078(16)
C29 0.039(2) 0.027(2) 0.0173(19) -0.0035(16) 0.0132(17) -0.0071(18)
C30 0.045(3) 0.024(2) 0.020(2) -0.0099(16) 0.0133(19) -0.0127(19)
C35 0.0242(19) 0.0177(19) 0.0205(19) 0.0025(15) 0.0102(16) 0.0021(15)
O7 0.137(7) 0.136(6) 0.154(7) 0.006(5) 0.078(6) 0.010(5)
C41 0.047(4) 0.081(5) 0.104(6) 0.021(5) 0.007(4) -0.003(4)
C42 0.085(7) 0.150(10) 0.226(14) 0.128(10) -0.082(8) -0.058(7)

loop_
_atom_type_symbol
_atom_type_description
_atom_type_scat_dispersion_real
_atom_type_scat_dispersion_imag
_atom_type_scat_source
C C 0.0033 0.0016 'International Tables Vol C Tables 4.2.6.8 and 6.1.1.4'
H H 0.0000 0.0000 'International Tables Vol C Tables 4.2.6.8 and 6.1.1.4'
Cu Cu 0.3201 1.2651 'International Tables Vol C Tables 4.2.6.8 and 6.1.1.4'
N N 0.0061 0.0033 'International Tables Vol C Tables 4.2.6.8 and 6.1.1.4'
O O 0.0106 0.0060 'International Tables Vol C Tables 4.2.6.8 and 6.1.1.4'

loop_
_geom_angle_atom_site_label_1
_geom_angle_atom_site_label_2
_geom_angle_atom_site_label_3
_geom_angle
_geom_angle_site_symmetry_1
_geom_angle_site_symmetry_3
_geom_angle_publ_flag
O2 Cu1 O4 87.43(10) . . ?
O2 Cu1 O5 174.45(10) . 2_455 ?
O2 Cu1 O6 96.68(10) . . ?
O5 Cu1 O4 96.87(10) 2_455 . ?
O5 Cu1 O6 87.78(10) 2_455 . ?
O6 Cu1 O4 76.09(9) . . ?
N3 Cu1 O2 81.60(11) . . ?
N3 Cu1 O4 111.86(11) . . ?
N3 Cu1 O5 93.52(11) . 2_455 ?
N3 Cu1 O6 171.68(11) . . ?
O1 Cu2 O3 89.80(10) . . ?
O1 Cu2 O5 96.44(10) . . ?
O1 Cu2 O6 172.54(10) . . ?
O5 Cu2 O3 74.54(9) . . ?
O6 Cu2 O3 95.51(10) . . ?
O6 Cu2 O5 90.04(10) . . ?
N1 Cu2 O1 81.57(12) . . ?
N1 Cu2 O3 110.99(12) . . ?
N1 Cu2 O5 174.03(12) . . ?
N1 Cu2 O6 91.62(11) . . ?
C35 O1 Cu2 110.2(2) . . ?
C14 O2 Cu1 110.2(2) . . ?
C21 O3 Cu2 111.9(2) . . ?
C21 O3 C22 117.5(3) . . ?
C22 O3 Cu2 127.4(2) . . ?
C25 O4 Cu1 110.7(2) . . ?
C25 O4 C26 118.0(3) . . ?
C26 O4 Cu1 125.3(3) . . ?
Cu1 O5 Cu2 112.78(11) 2_455 . ?
C17 O5 Cu1 125.4(2) . 2_455 ?
C17 O5 Cu2 120.9(2) . . ?
Cu2 O6 Cu1 112.04(12) . . ?
C27 O6 Cu1 119.3(2) . . ?
C27 O6 Cu2 126.8(2) . . ?
N2 N1 Cu2 114.2(2) . . ?
C23 N1 Cu2 129.0(3) . . ?
C23 N1 N2 116.8(3) . . ?
C35 N2 N1 109.2(3) . . ?
N4 N3 Cu1 114.8(2) . . ?
C15 N3 Cu1 127.5(3) . . ?
C15 N3 N4 117.7(3) . . ?
C14 N4 N3 108.8(3) . . ?
C2 C1 C3 118.5(4) . . ?
C2 C1 C35 120.3(4) . . ?
C3 C1 C35 121.2(4) . . ?
C1 C2 H2 119.9 . . ?
C1 C2 C4 120.3(5) . . ?
C4 C2 H2 119.9 . . ?
C1 C3 H3 119.7 . . ?
C5 C3 C1 120.6(5) . . ?
C5 C3 H3 119.7 . . ?
C2 C4 H4 119.4 . . ?
C6 C4 C2 121.1(5) . . ?
C6 C4 H4 119.4 . . ?
C3 C5 H5 120.2 . . ?
C3 C5 C6 119.5(5) . . ?
C6 C5 H5 120.2 . . ?
C4 C6 C5 119.9(4) . . ?
C4 C6 H6 120.1 . . ?
C5 C6 H6 120.1 . . ?
C9 C8 C13 119.2(4) . . ?
C9 C8 C14 119.3(3) . . ?
C13 C8 C14 121.5(3) . . ?
C8 C9 H9 120.0 . . ?
C11 C9 C8 120.1(4) . . ?
C11 C9 H9 120.0 . . ?
C11 C10 H10 120.3 . . ?
C12 C10 H10 120.3 . . ?
C12 C10 C11 119.4(4) . . ?
C9 C11 H11 119.7 . . ?
C10 C11 C9 120.5(4) . . ?
C10 C11 H11 119.7 . . ?
C10 C12 H12 119.5 . . ?
C10 C12 C13 120.9(4) . . ?
C13 C12 H12 119.5 . . ?
C8 C13 H13 120.1 . . ?
C12 C13 C8 119.9(4) . . ?
C12 C13 H13 120.1 . . ?
O2 C14 N4 124.6(3) . . ?
O2 C14 C8 118.1(3) . . ?
N4 C14 C8 117.3(3) . . ?
N3 C15 H15 117.6 . . ?
N3 C15 C16 124.8(3) . . ?
C16 C15 H15 117.6 . . ?
C17 C16 C15 124.3(3) 2_455 . ?
C17 C16 C20 119.6(3) 2_455 . ?
C20 C16 C15 116.0(3) . . ?
O5 C17 C16 123.7(3) . 2_455 ?
O5 C17 C21 118.2(3) . . ?
C21 C17 C16 118.1(3) . 2_455 ?
C19 C18 H18 119.9 . . ?
C21 C18 H18 119.9 2_455 . ?
C21 C18 C19 120.2(3) 2_455 . ?
C18 C19 H19 120.2 . . ?
C20 C19 C18 119.7(3) . . ?
C20 C19 H19 120.2 . . ?
C16 C20 H20 119.6 . . ?
C19 C20 C16 120.9(3) . . ?
C19 C20 H20 119.6 . . ?
O3 C21 C17 114.3(3) . . ?
O3 C21 C18 124.1(3) . 2_455 ?
C18 C21 C17 121.5(3) 2_455 . ?
O3 C22 H22A 109.5 . . ?
O3 C22 H22B 109.5 . . ?
O3 C22 H22C 109.5 . . ?
H22A C22 H22B 109.5 . . ?
H22A C22 H22C 109.5 . . ?
H22B C22 H22C 109.5 . . ?
N1 C23 H23 117.6 . . ?
N1 C23 C24 124.8(3) . . ?
C24 C23 H23 117.6 . . ?
C27 C24 C23 123.6(3) . . ?
C27 C24 C28 119.7(3) . . ?
C28 C24 C23 116.7(3) . . ?
O4 C25 C27 114.6(3) . . ?
O4 C25 C29 123.9(3) . . ?
C29 C25 C27 121.4(3) . . ?
O4 C26 H26A 109.5 . . ?
O4 C26 H26B 109.5 . . ?
O4 C26 H26C 109.5 . . ?
H26A C26 H26B 109.5 . . ?
H26A C26 H26C 109.5 . . ?
H26B C26 H26C 109.5 . . ?
O6 C27 C24 123.4(3) . . ?
O6 C27 C25 118.5(3) . . ?
C24 C27 C25 118.0(3) . . ?
C24 C28 H28 119.5 . . ?
C30 C28 C24 121.0(4) . . ?
C30 C28 H28 119.5 . . ?
C25 C29 H29 119.9 . . ?
C25 C29 C30 120.2(4) . . ?
C30 C29 H29 119.9 . . ?
C28 C30 C29 119.7(4) . . ?
C28 C30 H30 120.1 . . ?
C29 C30 H30 120.1 . . ?
O1 C35 N2 124.7(3) . . ?
O1 C35 C1 119.0(3) . . ?
N2 C35 C1 116.3(3) . . ?
O7 C41 H41A 108.7 . . ?
O7 C41 H41B 108.7 . . ?
O7 C41 C42 114.3(7) . . ?
H41A C41 H41B 107.6 . . ?
C42 C41 H41A 108.7 . . ?
C42 C41 H41B 108.7 . . ?
C41 C42 H42A 109.5 . . ?
C41 C42 H42B 109.5 . . ?
C41 C42 H42C 109.5 . . ?
H42A C42 H42B 109.5 . . ?
H42A C42 H42C 109.5 . . ?
H42B C42 H42C 109.5 . . ?

loop_
_geom_bond_atom_site_label_1
_geom_bond_atom_site_label_2
_geom_bond_distance
_geom_bond_site_symmetry_2
_geom_bond_publ_flag
Cu1 O2 1.938(3) . ?
Cu1 O4 2.275(3) . ?
Cu1 O5 1.956(2) 2_455 ?
Cu1 O6 1.984(2) . ?
Cu1 N3 1.920(3) . ?
Cu2 O1 1.940(3) . ?
Cu2 O3 2.292(2) . ?
Cu2 O5 2.004(2) . ?
Cu2 O6 1.964(2) . ?
Cu2 N1 1.923(3) . ?
O1 C35 1.283(5) . ?
O2 C14 1.290(5) . ?
O3 C21 1.376(4) . ?
O3 C22 1.431(4) . ?
O4 C25 1.373(5) . ?
O4 C26 1.427(5) . ?
O5 C17 1.348(4) . ?
O6 C27 1.352(4) . ?
N1 N2 1.397(4) . ?
N1 C23 1.289(5) . ?
N2 C35 1.320(5) . ?
N3 N4 1.396(4) . ?
N3 C15 1.289(5) . ?
N4 C14 1.324(5) . ?
C1 C2 1.373(6) . ?
C1 C3 1.407(6) . ?
C1 C35 1.486(5) . ?
C2 H2 0.9500 . ?
C2 C4 1.394(6) . ?
C3 H3 0.9500 . ?
C3 C5 1.386(7) . ?
C4 H4 0.9500 . ?
C4 C6 1.355(8) . ?
C5 H5 0.9500 . ?
C5 C6 1.389(8) . ?
C6 H6 0.9500 . ?
C8 C9 1.391(6) . ?
C8 C13 1.401(6) . ?
C8 C14 1.487(5) . ?
C9 H9 0.9500 . ?
C9 C11 1.388(6) . ?
C10 H10 0.9500 . ?
C10 C11 1.386(7) . ?
C10 C12 1.378(7) . ?
C11 H11 0.9500 . ?
C12 H12 0.9500 . ?
C12 C13 1.384(6) . ?
C13 H13 0.9500 . ?
C15 H15 0.9500 . ?
C15 C16 1.445(5) . ?
C16 C17 1.410(5) 2_455 ?
C16 C20 1.410(5) . ?
C17 C21 1.409(5) . ?
C18 H18 0.9500 . ?
C18 C19 1.394(6) . ?
C18 C21 1.378(5) 2_455 ?
C19 H19 0.9500 . ?
C19 C20 1.379(5) . ?
C20 H20 0.9500 . ?
C22 H22A 0.9800 . ?
C22 H22B 0.9800 . ?
C22 H22C 0.9800 . ?
C23 H23 0.9500 . ?
C23 C24 1.445(5) . ?
C24 C27 1.405(5) . ?
C24 C28 1.410(5) . ?
C25 C27 1.416(5) . ?
C25 C29 1.374(5) . ?
C26 H26A 0.9800 . ?
C26 H26B 0.9800 . ?
C26 H26C 0.9800 . ?
C28 H28 0.9500 . ?
C28 C30 1.376(6) . ?
C29 H29 0.9500 . ?
C29 C30 1.394(6) . ?
C30 H30 0.9500 . ?
O7 C41 1.384(10) . ?
C41 H41A 0.9900 . ?
C41 H41B 0.9900 . ?
C41 C42 1.641(16) . ?
C42 H42A 0.9800 . ?
C42 H42B 0.9800 . ?
C42 H42C 0.9800 . ?

loop_
_platon_squeeze_void_nr
_platon_squeeze_void_average_x
_platon_squeeze_void_average_y
_platon_squeeze_void_average_z
_platon_squeeze_void_volume
_platon_squeeze_void_count_electrons
_platon_squeeze_void_content
1 0.000 0.000 0.500 90 31 ' '
2 0.500 0.000 0.500 90 31 ' '
3 0.000 0.500 1.000 90 31 ' '
4 0.500 0.500 0.000 90 31 ' '
